data_7060849
loop_
_publ_author_name
'Zhan, Shao-Cong'
'Fang, Ren-Jie'
'Yang, Ren-Yin'
'Zhao, Ru-Fang'
'Wang, Yang'
'Sun, Jing'
'Yan, Chao-Guo'

_publ_section_title
;
 DDQ dehydrogenative Diels--Alder reaction for the synthesis of
 functionalized spiro[carbazole-1,3&#x2032;-indolines] and
 spiro[carbazole-1,5&#x2032;-pyrimidines]
;
_journal_issue 34
_journal_name_full 'New Journal of Chemistry'
_journal_page_first 15423
_journal_page_last 15428
_journal_paper_doi 10.1039/D1NJ02836G
_journal_volume 45
_journal_year 2021
_chemical_formula_moiety 'C50 H39 F N2 O3'
_chemical_formula_sum 'C50 H39 F N2 O3'
_chemical_formula_weight 734.83
_space_group_crystal_system triclinic
_space_group_IT_number 2
_space_group_name_Hall '-P 1'
_space_group_name_H-M_alt 'P -1'
_atom_sites_solution_hydrogens geom
_audit_creation_method SHELXL-2014/7
_audit_update_record
;
2021-04-14 deposited with the CCDC.	2021-07-19 downloaded from the CCDC.
;
_cell_angle_alpha 62.751(6)
_cell_angle_beta 75.230(7)
_cell_angle_gamma 82.876(6)
_cell_formula_units_Z 2
_cell_length_a 11.874(3)
_cell_length_b 13.417(3)
_cell_length_c 14.271(3)
_cell_measurement_reflns_used 5116
_cell_measurement_temperature 296(2)
_cell_measurement_theta_max 23.42
_cell_measurement_theta_min 2.45
_cell_volume 1954.4(8)
_computing_cell_refinement 'Bruker SAINT'
_computing_data_collection 'Bruker APEX2'
_computing_data_reduction 'Bruker SAINT'
_computing_molecular_graphics 'Bruker SHELXTL'
_computing_publication_material 'Bruker SHELXTL'
_computing_structure_refinement 'SHELXL-2014/7 (Sheldrick, 2014)'
_computing_structure_solution 'SHELXS-97 (Sheldrick 2008)'
_diffrn_ambient_temperature 296(2)
_diffrn_measured_fraction_theta_full 0.972
_diffrn_measured_fraction_theta_max 0.972
_diffrn_measurement_device_type 'CCD area detector'
_diffrn_measurement_method 'phi and omega scans'
_diffrn_radiation_source 'fine-focus sealed tube'
_diffrn_radiation_type MoK\a
_diffrn_radiation_wavelength 0.71073
_diffrn_reflns_av_R_equivalents 0.1010
_diffrn_reflns_av_unetI/netI 0.1114
_diffrn_reflns_Laue_measured_fraction_full 0.972
_diffrn_reflns_Laue_measured_fraction_max 0.972
_diffrn_reflns_limit_h_max 13
_diffrn_reflns_limit_h_min -13
_diffrn_reflns_limit_k_max 15
_diffrn_reflns_limit_k_min -15
_diffrn_reflns_limit_l_max 16
_diffrn_reflns_limit_l_min -16
_diffrn_reflns_number 22269
_diffrn_reflns_point_group_measured_fraction_full 0.972
_diffrn_reflns_point_group_measured_fraction_max 0.972
_diffrn_reflns_theta_full 24.712
_diffrn_reflns_theta_max 24.712
_diffrn_reflns_theta_min 2.216
_exptl_absorpt_coefficient_mu 0.081
_exptl_absorpt_correction_T_max 0.984
_exptl_absorpt_correction_T_min 0.978
_exptl_absorpt_correction_type multi-scan
_exptl_absorpt_process_details sadabs
_exptl_crystal_colour yellow
_exptl_crystal_density_diffrn 1.249
_exptl_crystal_description block
_exptl_crystal_F_000 772
_exptl_crystal_size_max 0.280
_exptl_crystal_size_mid 0.240
_exptl_crystal_size_min 0.200
_refine_diff_density_max 0.340
_refine_diff_density_min -0.369
_refine_diff_density_rms 0.077
_refine_ls_extinction_method none
_refine_ls_goodness_of_fit_ref 1.008
_refine_ls_hydrogen_treatment constr
_refine_ls_matrix_type full
_refine_ls_number_parameters 509
_refine_ls_number_reflns 6468
_refine_ls_number_restraints 0
_refine_ls_restrained_S_all 1.008
_refine_ls_R_factor_all 0.1620
_refine_ls_R_factor_gt 0.0568
_refine_ls_shift/su_max 0.000
_refine_ls_shift/su_mean 0.000
_refine_ls_structure_factor_coef Fsqd
_refine_ls_weighting_details 'w=1/[\s^2^(Fo^2^)+(0.0920P)^2^] where P=(Fo^2^+2Fc^2^)/3'
_refine_ls_weighting_scheme calc
_refine_ls_wR_factor_gt 0.1273
_refine_ls_wR_factor_ref 0.1796
_reflns_Friedel_coverage 0.000
_reflns_number_gt 3363
_reflns_number_total 6468
_reflns_threshold_expression 'I > 2\s(I)'
_cod_data_source_file d1nj02836g2.cif
_cod_data_source_block 3a
_cod_depositor_comments 'Adding full bibliography for 7060849--7060852.cif.'
_cod_original_cell_volume 1954.4(7)
_cod_database_code 7060849
_shelx_shelxl_version_number 2014/7
_shelx_space_group_comment
; 
The symmetry employed for this shelxl refinement is uniquely defined 
by the following loop, which should always be used as a source of 
symmetry information in preference to the above space-group names. 
They are only intended as comments. 
;
_shelx_estimated_absorpt_t_min 0.978
_shelx_estimated_absorpt_t_max 0.984

loop_
_space_group_symop_operation_xyz
'x, y, z'
'-x, -y, -z'

loop_
_atom_site_label
_atom_site_type_symbol
_atom_site_fract_x
_atom_site_fract_y
_atom_site_fract_z
_atom_site_U_iso_or_equiv
_atom_site_adp_type
_atom_site_occupancy
_atom_site_site_symmetry_order
_atom_site_calc_flag
_atom_site_refinement_flags_posn
_atom_site_refinement_flags_adp
_atom_site_refinement_flags_occupancy
_atom_site_disorder_assembly
_atom_site_disorder_group
C1 C 0.1079(3) 0.3589(3) 0.0242(3) 0.0688(11) Uani 1 1 d . . . . .
H1 H 0.0684 0.3096 0.0927 0.083 Uiso 1 1 calc R U . . .
C2 C 0.1282(4) 0.3297(4) -0.0595(5) 0.0904(14) Uani 1 1 d . . . . .
H2 H 0.1018 0.2613 -0.0469 0.108 Uiso 1 1 calc R U . . .
C3 C 0.1864(4) 0.3999(6) -0.1605(5) 0.1009(17) Uani 1 1 d . . . . .
H3 H 0.1990 0.3804 -0.2171 0.121 Uiso 1 1 calc R U . . .
C4 C 0.2262(4) 0.4995(5) -0.1776(4) 0.1007(15) Uani 1 1 d . . . . .
H4 H 0.2680 0.5472 -0.2458 0.121 Uiso 1 1 calc R U . . .
C5 C 0.2050(3) 0.5298(4) -0.0944(3) 0.0732(11) Uani 1 1 d . . . . .
H5 H 0.2314 0.5985 -0.1076 0.088 Uiso 1 1 calc R U . . .
C6 C 0.1455(3) 0.4603(3) 0.0076(3) 0.0509(9) Uani 1 1 d . . . . .
C7 C 0.1202(3) 0.4958(3) 0.0970(3) 0.0512(8) Uani 1 1 d . . . . .
H7A H 0.1417 0.5737 0.0666 0.061 Uiso 1 1 calc R U . . .
H7B H 0.0372 0.4901 0.1285 0.061 Uiso 1 1 calc R U . . .
C8 C 0.2935(3) 0.4527(2) 0.1763(2) 0.0388(7) Uani 1 1 d . . . . .
C9 C 0.3323(2) 0.3627(2) 0.2781(2) 0.0340(7) Uani 1 1 d . . . . .
C10 C 0.2294(2) 0.2840(2) 0.3338(2) 0.0363(7) Uani 1 1 d . . . . .
C11 C 0.2108(3) 0.1872(2) 0.4298(2) 0.0458(8) Uani 1 1 d . . . . .
H11 H 0.2688 0.1551 0.4684 0.055 Uiso 1 1 calc R U . . .
C12 C 0.1018(3) 0.1406(3) 0.4657(3) 0.0578(9) Uani 1 1 d . . . . .
C13 C 0.0145(3) 0.1847(3) 0.4110(3) 0.0649(10) Uani 1 1 d . . . . .
H13 H -0.0577 0.1502 0.4392 0.078 Uiso 1 1 calc R U . . .
C14 C 0.0338(3) 0.2807(3) 0.3141(3) 0.0564(9) Uani 1 1 d . . . . .
H14 H -0.0242 0.3117 0.2753 0.068 Uiso 1 1 calc R U . . .
C15 C 0.1424(2) 0.3288(3) 0.2767(2) 0.0417(8) Uani 1 1 d . . . . .
C16 C 0.3502(2) 0.4247(2) 0.3449(2) 0.0350(7) Uani 1 1 d . . . . .
H16 H 0.3977 0.4913 0.2951 0.042 Uiso 1 1 calc R U . . .
C17 C 0.2304(2) 0.4638(2) 0.3883(2) 0.0404(7) Uani 1 1 d . . . . .
C18 C 0.1818(3) 0.5759(2) 0.3232(2) 0.0418(7) Uani 1 1 d . . . . .
C19 C 0.2500(3) 0.6654(3) 0.2448(3) 0.0525(8) Uani 1 1 d . . . . .
H19 H 0.3305 0.6566 0.2293 0.063 Uiso 1 1 calc R U . . .
C20 C 0.2005(3) 0.7684(3) 0.1886(3) 0.0596(9) Uani 1 1 d . . . . .
H20 H 0.2480 0.8278 0.1362 0.072 Uiso 1 1 calc R U . . .
C21 C 0.0816(3) 0.7833(3) 0.2099(3) 0.0607(9) Uani 1 1 d . . . . .
C22 C 0.0247(4) 0.8948(3) 0.1492(4) 0.0947(14) Uani 1 1 d . . . . .
H22A H 0.0838 0.9479 0.0977 0.142 Uiso 1 1 calc R U . . .
H22B H -0.0189 0.9220 0.1995 0.142 Uiso 1 1 calc R U . . .
H22C H -0.0266 0.8849 0.1119 0.142 Uiso 1 1 calc R U . . .
C23 C 0.0131(3) 0.6928(3) 0.2884(3) 0.0753(11) Uani 1 1 d . . . . .
H23 H -0.0674 0.7011 0.3032 0.090 Uiso 1 1 calc R U . . .
C24 C 0.0626(3) 0.5906(3) 0.3449(3) 0.0636(10) Uani 1 1 d . . . . .
H24 H 0.0152 0.5313 0.3980 0.076 Uiso 1 1 calc R U . . .
C25 C 0.4337(3) 0.3080(3) 0.0777(3) 0.0537(9) Uani 1 1 d . . . . .
H25A H 0.3507 0.3037 0.1041 0.080 Uiso 1 1 calc R U . . .
H25B H 0.4596 0.2530 0.0512 0.080 Uiso 1 1 calc R U . . .
H25C H 0.4543 0.3814 0.0202 0.080 Uiso 1 1 calc R U . . .
C26 C 0.5967(2) 0.2333(2) 0.1758(2) 0.0402(7) Uani 1 1 d . . . . .
C27 C 0.6765(3) 0.2060(3) 0.1011(3) 0.0519(8) Uani 1 1 d . . . . .
H27 H 0.6606 0.2191 0.0359 0.062 Uiso 1 1 calc R U . . .
C28 C 0.7807(3) 0.1585(3) 0.1279(3) 0.0613(10) Uani 1 1 d . . . . .
H28 H 0.8366 0.1397 0.0795 0.074 Uiso 1 1 calc R U . . .
C29 C 0.8036(3) 0.1379(3) 0.2267(3) 0.0621(10) Uani 1 1 d . . . . .
H29 H 0.8739 0.1044 0.2432 0.074 Uiso 1 1 calc R U . . .
C30 C 0.7245(3) 0.1663(3) 0.2999(3) 0.0498(8) Uani 1 1 d . . . . .
H30 H 0.7410 0.1522 0.3652 0.060 Uiso 1 1 calc R U . . .
C31 C 0.6186(2) 0.2169(2) 0.2745(2) 0.0382(7) Uani 1 1 d . . . . .
C32 C 0.5207(2) 0.2654(2) 0.3232(2) 0.0359(7) Uani 1 1 d . . . . .
C33 C 0.4461(2) 0.3072(2) 0.2541(2) 0.0359(7) Uani 1 1 d . . . . .
C34 C 0.5514(3) 0.0928(2) 0.5585(2) 0.0470(8) Uani 1 1 d . . . . .
H34 H 0.4937 0.0604 0.5481 0.056 Uiso 1 1 calc R U . . .
C35 C 0.6196(3) 0.0260(3) 0.6291(3) 0.0561(9) Uani 1 1 d . . . . .
H35 H 0.6061 -0.0507 0.6669 0.067 Uiso 1 1 calc R U . . .
C36 C 0.7077(3) 0.0700(3) 0.6454(3) 0.0534(9) Uani 1 1 d . . . . .
C37 C 0.7852(4) -0.0039(3) 0.7218(3) 0.0868(13) Uani 1 1 d . . . . .
H37A H 0.8533 0.0370 0.7077 0.130 Uiso 1 1 calc R U . . .
H37B H 0.8081 -0.0696 0.7107 0.130 Uiso 1 1 calc R U . . .
H37C H 0.7431 -0.0258 0.7952 0.130 Uiso 1 1 calc R U . . .
C38 C 0.7239(3) 0.1848(3) 0.5899(3) 0.0518(9) Uani 1 1 d . . . . .
H38 H 0.7825 0.2165 0.5999 0.062 Uiso 1 1 calc R U . . .
C39 C 0.6544(3) 0.2536(2) 0.5195(2) 0.0428(8) Uani 1 1 d . . . . .
H39 H 0.6662 0.3306 0.4837 0.051 Uiso 1 1 calc R U . . .
C40 C 0.5674(2) 0.2080(2) 0.5024(2) 0.0353(7) Uani 1 1 d . . . . .
C41 C 0.4951(2) 0.2773(2) 0.4230(2) 0.0353(7) Uani 1 1 d . . . . .
C42 C 0.4121(2) 0.3522(2) 0.4352(2) 0.0336(7) Uani 1 1 d . . . . .
C43 C 0.3907(2) 0.3845(2) 0.5246(2) 0.0375(7) Uani 1 1 d . . . . .
C44 C 0.3886(2) 0.2999(2) 0.6378(2) 0.0369(7) Uani 1 1 d . . . . .
C45 C 0.3311(3) 0.2010(3) 0.6831(3) 0.0562(9) Uani 1 1 d . . . . .
H45 H 0.2980 0.1829 0.6405 0.067 Uiso 1 1 calc R U . . .
C46 C 0.3209(3) 0.1269(3) 0.7917(3) 0.0712(11) Uani 1 1 d . . . . .
H46 H 0.2804 0.0603 0.8213 0.085 Uiso 1 1 calc R U . . .
C47 C 0.3707(3) 0.1519(3) 0.8562(3) 0.0689(10) Uani 1 1 d . . . . .
C48 C 0.3539(4) 0.0722(4) 0.9759(3) 0.1208(19) Uani 1 1 d . . . . .
H48A H 0.4102 0.0880 1.0049 0.181 Uiso 1 1 calc R U . . .
H48B H 0.3640 -0.0037 0.9852 0.181 Uiso 1 1 calc R U . . .
H48C H 0.2768 0.0817 1.0132 0.181 Uiso 1 1 calc R U . . .
C49 C 0.4289(3) 0.2498(4) 0.8104(3) 0.0743(11) Uani 1 1 d . . . . .
H49 H 0.4634 0.2673 0.8526 0.089 Uiso 1 1 calc R U . . .
C50 C 0.4381(3) 0.3240(3) 0.7031(3) 0.0604(10) Uani 1 1 d . . . . .
H50 H 0.4780 0.3909 0.6741 0.073 Uiso 1 1 calc R U . . .
F1 F 0.08047(19) 0.04621(18) 0.56135(17) 0.0921(7) Uani 1 1 d . . . . .
N1 N 0.1829(2) 0.4278(2) 0.18233(19) 0.0419(6) Uani 1 1 d . . . . .
N2 N 0.4893(2) 0.28643(19) 0.16546(18) 0.0397(6) Uani 1 1 d . . . . .
O1 O 0.35055(18) 0.53220(17) 0.10412(16) 0.0510(6) Uani 1 1 d . . . . .
O2 O 0.17165(18) 0.39944(18) 0.47444(18) 0.0576(6) Uani 1 1 d . . . . .
O3 O 0.3718(2) 0.48352(17) 0.50413(17) 0.0558(6) Uani 1 1 d . . . . .

loop_
_atom_site_aniso_label
_atom_site_aniso_U_11
_atom_site_aniso_U_22
_atom_site_aniso_U_33
_atom_site_aniso_U_23
_atom_site_aniso_U_13
_atom_site_aniso_U_12
C1 0.078(3) 0.065(3) 0.074(3) -0.033(2) -0.037(2) 0.013(2)
C2 0.096(4) 0.095(3) 0.118(4) -0.071(3) -0.053(3) 0.026(3)
C3 0.072(3) 0.167(6) 0.117(5) -0.109(5) -0.034(3) 0.031(3)
C4 0.075(3) 0.163(5) 0.079(3) -0.071(4) -0.003(2) -0.011(3)
C5 0.063(3) 0.094(3) 0.068(3) -0.039(2) -0.013(2) -0.010(2)
C6 0.044(2) 0.059(2) 0.058(2) -0.0278(19) -0.0303(18) 0.0155(18)
C7 0.0465(19) 0.056(2) 0.053(2) -0.0213(17) -0.0262(17) 0.0130(17)
C8 0.0419(18) 0.0381(18) 0.0349(18) -0.0154(15) -0.0101(15) 0.0045(16)
C9 0.0300(16) 0.0365(16) 0.0343(16) -0.0138(13) -0.0092(13) 0.0000(14)
C10 0.0327(16) 0.0383(17) 0.0385(17) -0.0174(15) -0.0077(14) -0.0015(14)
C11 0.0441(19) 0.0447(19) 0.047(2) -0.0166(16) -0.0140(16) -0.0001(16)
C12 0.062(2) 0.049(2) 0.053(2) -0.0121(18) -0.0107(19) -0.0126(19)
C13 0.046(2) 0.070(3) 0.071(3) -0.024(2) -0.0070(19) -0.018(2)
C14 0.0373(19) 0.066(2) 0.067(2) -0.026(2) -0.0188(17) 0.0002(18)
C15 0.0324(17) 0.051(2) 0.0446(19) -0.0220(17) -0.0127(15) 0.0025(15)
C16 0.0314(16) 0.0340(16) 0.0386(17) -0.0160(14) -0.0083(13) 0.0028(13)
C17 0.0362(17) 0.0455(19) 0.0384(18) -0.0190(16) -0.0056(15) -0.0011(15)
C18 0.0383(18) 0.0456(19) 0.0407(18) -0.0206(16) -0.0087(15) 0.0080(16)
C19 0.0441(19) 0.049(2) 0.058(2) -0.0221(18) -0.0095(17) 0.0083(17)
C20 0.060(2) 0.048(2) 0.061(2) -0.0183(18) -0.0116(19) 0.0088(19)
C21 0.069(3) 0.056(2) 0.056(2) -0.0245(19) -0.023(2) 0.020(2)
C22 0.101(3) 0.075(3) 0.102(3) -0.032(3) -0.048(3) 0.044(3)
C23 0.053(2) 0.081(3) 0.075(3) -0.024(2) -0.017(2) 0.025(2)
C24 0.045(2) 0.065(2) 0.065(2) -0.021(2) -0.0036(18) 0.0080(19)
C25 0.051(2) 0.074(2) 0.049(2) -0.0357(19) -0.0173(17) 0.0037(18)
C26 0.0382(18) 0.0382(17) 0.0435(19) -0.0200(15) -0.0058(15) 0.0023(15)
C27 0.057(2) 0.054(2) 0.047(2) -0.0271(17) -0.0082(17) 0.0056(18)
C28 0.060(2) 0.062(2) 0.061(2) -0.0357(19) -0.0005(19) 0.0131(19)
C29 0.051(2) 0.067(2) 0.067(3) -0.035(2) -0.0111(19) 0.0202(18)
C30 0.044(2) 0.055(2) 0.050(2) -0.0257(17) -0.0135(16) 0.0134(17)
C31 0.0387(18) 0.0362(16) 0.0390(18) -0.0165(14) -0.0082(14) 0.0000(15)
C32 0.0336(16) 0.0367(16) 0.0394(17) -0.0186(14) -0.0091(14) 0.0019(14)
C33 0.0339(16) 0.0369(17) 0.0387(18) -0.0178(14) -0.0094(14) -0.0002(14)
C34 0.053(2) 0.0413(19) 0.049(2) -0.0198(16) -0.0206(17) 0.0076(16)
C35 0.073(2) 0.0374(18) 0.049(2) -0.0142(16) -0.0122(19) 0.0084(18)
C36 0.061(2) 0.060(2) 0.0395(19) -0.0237(18) -0.0201(17) 0.0259(19)
C37 0.104(3) 0.090(3) 0.067(3) -0.032(2) -0.047(3) 0.042(3)
C38 0.048(2) 0.068(2) 0.055(2) -0.0359(19) -0.0259(17) 0.0124(18)
C39 0.0474(19) 0.0406(17) 0.0446(19) -0.0212(15) -0.0143(16) 0.0033(16)
C40 0.0396(17) 0.0362(17) 0.0325(16) -0.0179(14) -0.0108(14) 0.0079(14)
C41 0.0369(17) 0.0343(16) 0.0372(17) -0.0158(14) -0.0126(14) 0.0004(14)
C42 0.0358(16) 0.0344(16) 0.0316(16) -0.0145(13) -0.0104(13) 0.0022(14)
C43 0.0328(16) 0.0361(18) 0.0426(18) -0.0185(15) -0.0053(14) 0.0006(14)
C44 0.0368(17) 0.0373(18) 0.0363(17) -0.0194(15) -0.0027(14) 0.0011(15)
C45 0.069(2) 0.046(2) 0.051(2) -0.0209(18) -0.0074(18) -0.0079(19)
C46 0.082(3) 0.044(2) 0.065(3) -0.0106(19) 0.001(2) -0.014(2)
C47 0.060(2) 0.079(3) 0.044(2) -0.010(2) -0.0059(19) 0.003(2)
C48 0.126(4) 0.125(4) 0.052(3) 0.008(3) -0.017(3) 0.000(3)
C49 0.063(2) 0.112(3) 0.042(2) -0.027(2) -0.0086(19) -0.020(2)
C50 0.062(2) 0.076(2) 0.042(2) -0.0247(19) -0.0017(17) -0.022(2)
F1 0.0926(17) 0.0704(14) 0.0737(15) 0.0073(12) -0.0142(13) -0.0348(13)
N1 0.0383(15) 0.0461(15) 0.0406(15) -0.0144(13) -0.0194(12) 0.0049(12)
N2 0.0402(15) 0.0479(15) 0.0359(15) -0.0230(12) -0.0105(12) 0.0048(13)
O1 0.0537(14) 0.0455(13) 0.0400(13) -0.0081(11) -0.0081(11) -0.0032(12)
O2 0.0466(14) 0.0560(15) 0.0511(14) -0.0159(12) 0.0035(11) 0.0031(12)
O3 0.0771(16) 0.0395(13) 0.0541(14) -0.0242(11) -0.0166(12) 0.0058(12)

loop_
_atom_type_symbol
_atom_type_description
_atom_type_scat_dispersion_real
_atom_type_scat_dispersion_imag
_atom_type_scat_source
C C 0.0033 0.0016 'International Tables Vol C Tables 4.2.6.8 and 6.1.1.4'
H H 0.0000 0.0000 'International Tables Vol C Tables 4.2.6.8 and 6.1.1.4'
N N 0.0061 0.0033 'International Tables Vol C Tables 4.2.6.8 and 6.1.1.4'
O O 0.0106 0.0060 'International Tables Vol C Tables 4.2.6.8 and 6.1.1.4'
F F 0.0171 0.0103 'International Tables Vol C Tables 4.2.6.8 and 6.1.1.4'

loop_
_geom_angle_atom_site_label_1
_geom_angle_atom_site_label_2
_geom_angle_atom_site_label_3
_geom_angle
_geom_angle_site_symmetry_1
_geom_angle_site_symmetry_3
_geom_angle_publ_flag
C2 C1 C6 120.9(4) . . ?
C2 C1 H1 119.6 . . ?
C6 C1 H1 119.6 . . ?
C3 C2 C1 120.7(4) . . ?
C3 C2 H2 119.6 . . ?
C1 C2 H2 119.6 . . ?
C2 C3 C4 119.1(5) . . ?
C2 C3 H3 120.5 . . ?
C4 C3 H3 120.5 . . ?
C3 C4 C5 120.5(5) . . ?
C3 C4 H4 119.8 . . ?
C5 C4 H4 119.8 . . ?
C6 C5 C4 121.1(4) . . ?
C6 C5 H5 119.5 . . ?
C4 C5 H5 119.5 . . ?
C5 C6 C1 117.8(3) . . ?
C5 C6 C7 120.5(3) . . ?
C1 C6 C7 121.7(3) . . ?
N1 C7 C6 112.8(2) . . ?
N1 C7 H7A 109.0 . . ?
C6 C7 H7A 109.0 . . ?
N1 C7 H7B 109.0 . . ?
C6 C7 H7B 109.0 . . ?
H7A C7 H7B 107.8 . . ?
O1 C8 N1 126.1(3) . . ?
O1 C8 C9 126.1(3) . . ?
N1 C8 C9 107.8(2) . . ?
C33 C9 C10 114.0(2) . . ?
C33 C9 C8 113.8(2) . . ?
C10 C9 C8 102.1(2) . . ?
C33 C9 C16 106.7(2) . . ?
C10 C9 C16 113.2(2) . . ?
C8 C9 C16 106.9(2) . . ?
C11 C10 C15 120.6(3) . . ?
C11 C10 C9 130.3(3) . . ?
C15 C10 C9 108.9(2) . . ?
C10 C11 C12 116.5(3) . . ?
C10 C11 H11 121.7 . . ?
C12 C11 H11 121.7 . . ?
F1 C12 C13 118.8(3) . . ?
F1 C12 C11 117.7(3) . . ?
C13 C12 C11 123.6(3) . . ?
C12 C13 C14 119.9(3) . . ?
C12 C13 H13 120.1 . . ?
C14 C13 H13 120.1 . . ?
C13 C14 C15 117.5(3) . . ?
C13 C14 H14 121.3 . . ?
C15 C14 H14 121.3 . . ?
C14 C15 C10 121.9(3) . . ?
C14 C15 N1 128.5(3) . . ?
C10 C15 N1 109.5(2) . . ?
C42 C16 C17 111.6(2) . . ?
C42 C16 C9 112.9(2) . . ?
C17 C16 C9 107.8(2) . . ?
C42 C16 H16 108.1 . . ?
C17 C16 H16 108.1 . . ?
C9 C16 H16 108.1 . . ?
O2 C17 C18 119.9(3) . . ?
O2 C17 C16 118.9(3) . . ?
C18 C17 C16 121.0(3) . . ?
C19 C18 C24 118.6(3) . . ?
C19 C18 C17 123.4(3) . . ?
C24 C18 C17 117.9(3) . . ?
C18 C19 C20 121.0(3) . . ?
C18 C19 H19 119.5 . . ?
C20 C19 H19 119.5 . . ?
C21 C20 C19 120.5(3) . . ?
C21 C20 H20 119.7 . . ?
C19 C20 H20 119.7 . . ?
C20 C21 C23 118.3(3) . . ?
C20 C21 C22 121.7(4) . . ?
C23 C21 C22 120.0(4) . . ?
C21 C22 H22A 109.5 . . ?
C21 C22 H22B 109.5 . . ?
H22A C22 H22B 109.5 . . ?
C21 C22 H22C 109.5 . . ?
H22A C22 H22C 109.5 . . ?
H22B C22 H22C 109.5 . . ?
C24 C23 C21 121.1(3) . . ?
C24 C23 H23 119.4 . . ?
C21 C23 H23 119.4 . . ?
C18 C24 C23 120.4(3) . . ?
C18 C24 H24 119.8 . . ?
C23 C24 H24 119.8 . . ?
N2 C25 H25A 109.5 . . ?
N2 C25 H25B 109.5 . . ?
H25A C25 H25B 109.5 . . ?
N2 C25 H25C 109.5 . . ?
H25A C25 H25C 109.5 . . ?
H25B C25 H25C 109.5 . . ?
C27 C26 N2 127.9(3) . . ?
C27 C26 C31 123.1(3) . . ?
N2 C26 C31 108.8(2) . . ?
C28 C27 C26 117.1(3) . . ?
C28 C27 H27 121.5 . . ?
C26 C27 H27 121.5 . . ?
C27 C28 C29 121.2(3) . . ?
C27 C28 H28 119.4 . . ?
C29 C28 H28 119.4 . . ?
C30 C29 C28 121.5(3) . . ?
C30 C29 H29 119.3 . . ?
C28 C29 H29 119.3 . . ?
C29 C30 C31 119.0(3) . . ?
C29 C30 H30 120.5 . . ?
C31 C30 H30 120.5 . . ?
C30 C31 C26 118.1(3) . . ?
C30 C31 C32 135.7(3) . . ?
C26 C31 C32 106.1(2) . . ?
C33 C32 C31 107.0(2) . . ?
C33 C32 C41 121.2(2) . . ?
C31 C32 C41 131.8(2) . . ?
C32 C33 N2 110.4(2) . . ?
C32 C33 C9 122.8(2) . . ?
N2 C33 C9 126.7(2) . . ?
C35 C34 C40 120.9(3) . . ?
C35 C34 H34 119.6 . . ?
C40 C34 H34 119.5 . . ?
C34 C35 C36 121.5(3) . . ?
C34 C35 H35 119.2 . . ?
C36 C35 H35 119.2 . . ?
C35 C36 C38 117.8(3) . . ?
C35 C36 C37 121.7(3) . . ?
C38 C36 C37 120.4(3) . . ?
C36 C37 H37A 109.5 . . ?
C36 C37 H37B 109.5 . . ?
H37A C37 H37B 109.5 . . ?
C36 C37 H37C 109.5 . . ?
H37A C37 H37C 109.5 . . ?
H37B C37 H37C 109.5 . . ?
C36 C38 C39 121.3(3) . . ?
C36 C38 H38 119.4 . . ?
C39 C38 H38 119.4 . . ?
C40 C39 C38 120.4(3) . . ?
C40 C39 H39 119.8 . . ?
C38 C39 H39 119.8 . . ?
C39 C40 C34 118.1(3) . . ?
C39 C40 C41 122.4(3) . . ?
C34 C40 C41 119.5(2) . . ?
C42 C41 C32 118.6(2) . . ?
C42 C41 C40 125.2(2) . . ?
C32 C41 C40 116.1(2) . . ?
C41 C42 C43 123.6(2) . . ?
C41 C42 C16 120.5(2) . . ?
C43 C42 C16 114.9(2) . . ?
O3 C43 C42 118.6(3) . . ?
O3 C43 C44 119.7(2) . . ?
C42 C43 C44 121.7(2) . . ?
C45 C44 C50 118.0(3) . . ?
C45 C44 C43 121.8(3) . . ?
C50 C44 C43 120.0(3) . . ?
C44 C45 C46 121.3(3) . . ?
C44 C45 H45 119.3 . . ?
C46 C45 H45 119.3 . . ?
C47 C46 C45 120.2(4) . . ?
C47 C46 H46 119.9 . . ?
C45 C46 H46 119.9 . . ?
C49 C47 C46 118.3(3) . . ?
C49 C47 C48 122.3(4) . . ?
C46 C47 C48 119.3(4) . . ?
C47 C48 H48A 109.5 . . ?
C47 C48 H48B 109.5 . . ?
H48A C48 H48B 109.5 . . ?
C47 C48 H48C 109.5 . . ?
H48A C48 H48C 109.5 . . ?
H48B C48 H48C 109.5 . . ?
C47 C49 C50 121.7(3) . . ?
C47 C49 H49 119.2 . . ?
C50 C49 H49 119.2 . . ?
C49 C50 C44 120.5(3) . . ?
C49 C50 H50 119.7 . . ?
C44 C50 H50 119.7 . . ?
C8 N1 C15 111.5(2) . . ?
C8 N1 C7 122.1(2) . . ?
C15 N1 C7 126.4(2) . . ?
C33 N2 C26 107.6(2) . . ?
C33 N2 C25 128.4(2) . . ?
C26 N2 C25 123.9(2) . . ?

loop_
_geom_bond_atom_site_label_1
_geom_bond_atom_site_label_2
_geom_bond_distance
_geom_bond_site_symmetry_2
_geom_bond_publ_flag
C1 C2 1.377(6) . ?
C1 C6 1.382(5) . ?
C1 H1 0.9300 . ?
C2 C3 1.361(6) . ?
C2 H2 0.9300 . ?
C3 C4 1.367(7) . ?
C3 H3 0.9300 . ?
C4 C5 1.380(6) . ?
C4 H4 0.9300 . ?
C5 C6 1.373(5) . ?
C5 H5 0.9300 . ?
C6 C7 1.507(4) . ?
C7 N1 1.464(3) . ?
C7 H7A 0.9700 . ?
C7 H7B 0.9700 . ?
C8 O1 1.214(3) . ?
C8 N1 1.367(4) . ?
C8 C9 1.543(4) . ?
C9 C33 1.499(4) . ?
C9 C10 1.516(4) . ?
C9 C16 1.587(4) . ?
C10 C11 1.378(4) . ?
C10 C15 1.385(4) . ?
C11 C12 1.378(4) . ?
C11 H11 0.9300 . ?
C12 F1 1.361(4) . ?
C12 C13 1.367(5) . ?
C13 C14 1.380(4) . ?
C13 H13 0.9300 . ?
C14 C15 1.381(4) . ?
C14 H14 0.9300 . ?
C15 N1 1.414(4) . ?
C16 C42 1.518(4) . ?
C16 C17 1.531(4) . ?
C16 H16 0.9800 . ?
C17 O2 1.218(3) . ?
C17 C18 1.496(4) . ?
C18 C19 1.378(4) . ?
C18 C24 1.379(4) . ?
C19 C20 1.386(4) . ?
C19 H19 0.9300 . ?
C20 C21 1.376(5) . ?
C20 H20 0.9300 . ?
C21 C23 1.387(5) . ?
C21 C22 1.518(5) . ?
C22 H22A 0.9600 . ?
C22 H22B 0.9600 . ?
C22 H22C 0.9600 . ?
C23 C24 1.380(5) . ?
C23 H23 0.9300 . ?
C24 H24 0.9300 . ?
C25 N2 1.459(3) . ?
C25 H25A 0.9600 . ?
C25 H25B 0.9600 . ?
C25 H25C 0.9600 . ?
C26 C27 1.387(4) . ?
C26 N2 1.389(3) . ?
C26 C31 1.411(4) . ?
C27 C28 1.380(4) . ?
C27 H27 0.9300 . ?
C28 C29 1.400(5) . ?
C28 H28 0.9300 . ?
C29 C30 1.376(4) . ?
C29 H29 0.9300 . ?
C30 C31 1.403(4) . ?
C30 H30 0.9300 . ?
C31 C32 1.439(4) . ?
C32 C33 1.374(4) . ?
C32 C41 1.457(4) . ?
C33 N2 1.378(3) . ?
C34 C35 1.372(4) . ?
C34 C40 1.389(4) . ?
C34 H34 0.9300 . ?
C35 C36 1.378(4) . ?
C35 H35 0.9300 . ?
C36 C38 1.384(4) . ?
C36 C37 1.522(4) . ?
C37 H37A 0.9600 . ?
C37 H37B 0.9600 . ?
C37 H37C 0.9600 . ?
C38 C39 1.387(4) . ?
C38 H38 0.9300 . ?
C39 C40 1.387(4) . ?
C39 H39 0.9300 . ?
C40 C41 1.489(4) . ?
C41 C42 1.355(4) . ?
C42 C43 1.481(4) . ?
C43 O3 1.227(3) . ?
C43 C44 1.485(4) . ?
C44 C45 1.363(4) . ?
C44 C50 1.387(4) . ?
C45 C46 1.389(5) . ?
C45 H45 0.9300 . ?
C46 C47 1.385(5) . ?
C46 H46 0.9300 . ?
C47 C49 1.357(5) . ?
C47 C48 1.519(5) . ?
C48 H48A 0.9600 . ?
C48 H48B 0.9600 . ?
C48 H48C 0.9600 . ?
C49 C50 1.376(5) . ?
C49 H49 0.9300 . ?
C50 H50 0.9300 . ?
